data_4081457
loop_
_publ_author_name
'Waters, Jordan B.'
'Turbervill, Robert S. P.'
'Goicoechea, Jose M.'

_publ_contact_author
;
 Dr. J. M. Goicoechea           
 Chemistry Research Laboratory
 University of Oxford
 Mansfield Road
 Oxford
 OX1 3TA
 UK
;
_publ_section_title
;
 Group 12 Metal Complexes of N-Heterocyclic Ditopic Carbanionic Carbenes
;
_journal_issue 18
_journal_name_full Organometallics
_journal_page_first 5190
_journal_paper_doi 10.1021/om400728u
_journal_volume 32
_journal_year 2013
_chemical_formula_moiety 'C63 H81 Cd K N4, C6 H14, 0.5(C4 H8 O)'
_chemical_formula_sum 'C71 H99 Cd K N4 O0.5'
_chemical_formula_weight 1168.04
_chemical_name_systematic
;
 K[Cd(mes)(IPr-H)2]*hex*0.5THF
;
_space_group_IT_number 2
_symmetry_cell_setting triclinic
_symmetry_space_group_name_Hall '-P 1'
_symmetry_space_group_name_H-M 'P -1'
_atom_sites_solution_hydrogens geom
_atom_sites_solution_primary direct
_atom_sites_solution_secondary difmap
_audit_creation_method SHELXL-97
_cell_angle_alpha 71.630(2)
_cell_angle_beta 84.419(2)
_cell_angle_gamma 74.440(2)
_cell_formula_units_Z 2
_cell_length_a 12.8066(3)
_cell_length_b 14.4351(4)
_cell_length_c 20.0173(4)
_cell_measurement_reflns_used 37049
_cell_measurement_temperature 150(2)
_cell_measurement_theta_max 76.3249
_cell_measurement_theta_min 3.3305
_cell_volume 3382.88(15)
_computing_cell_refinement
;
CrysAlisPro, Agilent Technologies,
Version 1.171.35.15 (release 03-08-2011 CrysAlis171 .NET)
(compiled Aug  3 2011,13:03:54)
;
_computing_data_collection
;
CrysAlisPro, Agilent Technologies,
Version 1.171.35.15 (release 03-08-2011 CrysAlis171 .NET)
(compiled Aug  3 2011,13:03:54)
;
_computing_data_reduction
;
CrysAlisPro, Agilent Technologies,
Version 1.171.35.15 (release 03-08-2011 CrysAlis171 .NET)
(compiled Aug  3 2011,13:03:54)
;
_computing_molecular_graphics 'WinGX (Farrugia, 2005)'
_computing_publication_material 'XCIF (Sheldrick, 2001)'
_computing_structure_refinement 'SHELXL-97 (Sheldrick, 1997)'
_computing_structure_solution 'SHELXS-97 (Sheldrick, 1990)'
_diffrn_ambient_temperature 150(2)
_diffrn_detector_area_resol_mean 10.4102
_diffrn_measured_fraction_theta_full 0.989
_diffrn_measured_fraction_theta_max 0.989
_diffrn_measurement_device_type 'SuperNova, Dual, Cu at zero, Atlas'
_diffrn_measurement_method 'omega scans'
_diffrn_radiation_monochromator mirror
_diffrn_radiation_source 'SuperNova (Cu) X-ray Source'
_diffrn_radiation_type CuK\a
_diffrn_radiation_wavelength 1.54178
_diffrn_reflns_av_R_equivalents 0.0457
_diffrn_reflns_av_sigmaI/netI 0.0264
_diffrn_reflns_limit_h_max 16
_diffrn_reflns_limit_h_min -16
_diffrn_reflns_limit_k_max 18
_diffrn_reflns_limit_k_min -18
_diffrn_reflns_limit_l_max 25
_diffrn_reflns_limit_l_min -24
_diffrn_reflns_number 73577
_diffrn_reflns_theta_full 76.51
_diffrn_reflns_theta_max 76.51
_diffrn_reflns_theta_min 3.33
_exptl_absorpt_coefficient_mu 3.440
_exptl_absorpt_correction_T_max 0.9664
_exptl_absorpt_correction_T_min 0.4459
_exptl_absorpt_correction_type multi-scan
_exptl_absorpt_process_details
;
CrysAlisPro, Agilent Technologies,
Version 1.171.35.15 (release 03-08-2011 CrysAlis171 .NET)
(compiled Aug  3 2011,13:03:54)
Empirical absorption correction using spherical harmonics,
 implemented in SCALE3 ABSPACK scaling algorithm.
;
_exptl_crystal_colour colourless
_exptl_crystal_density_diffrn 1.147
_exptl_crystal_density_meas ?
_exptl_crystal_density_method 'not measured'
_exptl_crystal_description plate
_exptl_crystal_F_000 1248
_exptl_crystal_size_max 0.28
_exptl_crystal_size_mid 0.12
_exptl_crystal_size_min 0.01
_refine_diff_density_max 0.911
_refine_diff_density_min -1.084
_refine_diff_density_rms 0.068
_refine_ls_extinction_method none
_refine_ls_goodness_of_fit_ref 1.041
_refine_ls_hydrogen_treatment constr
_refine_ls_matrix_type full
_refine_ls_number_parameters 719
_refine_ls_number_reflns 14057
_refine_ls_number_restraints 46
_refine_ls_restrained_S_all 1.048
_refine_ls_R_factor_all 0.0462
_refine_ls_R_factor_gt 0.0421
_refine_ls_shift/su_max 0.021
_refine_ls_shift/su_mean 0.001
_refine_ls_structure_factor_coef Fsqd
_refine_ls_weighting_details 'calc w=1/[\s^2^(Fo^2^)+(0.0689P)^2^+2.6059P] where P=(Fo^2^+2Fc^2^)/3'
_refine_ls_weighting_scheme calc
_refine_ls_wR_factor_gt 0.1130
_refine_ls_wR_factor_ref 0.1174
_reflns_number_gt 12898
_reflns_number_total 14057
_reflns_threshold_expression >2\s(I)
_cod_data_source_file om400728u_si_002.cif
_cod_data_source_block 4
_cod_depositor_comments
;
The following automatic conversions were performed:

'_symmetry_cell_setting' value 'Triclinic' changed to 'triclinic'
according to /home/saulius/struct/CIF-dictionaries/cif_core.dic
dictionary named 'cif_core.dic' version 2.4.2 from 2011-04-26.

Automatic conversion script
Id: cif_fix_values 1891 2012-01-12 08:04:46Z andrius 

The following automatic conversions were performed:

'_exptl_crystal_density_meas' value 'not measured' was changed to '?'
- the value is perceived as not measured.

Automatic conversion script
Id: cif_fix_values 3008 2015-01-20 13:52:24Z robertas 
;
_cod_original_cell_volume 3382.88(14)
_cod_original_formula_sum 'C71 H99 Cd K N4 O0.50'
_cod_database_code 4081457

loop_
_symmetry_equiv_pos_as_xyz
'x, y, z'
'-x, -y, -z'

loop_
_atom_site_label
_atom_site_type_symbol
_atom_site_fract_x
_atom_site_fract_y
_atom_site_fract_z
_atom_site_U_iso_or_equiv
_atom_site_adp_type
_atom_site_occupancy
_atom_site_symmetry_multiplicity
_atom_site_calc_flag
_atom_site_refinement_flags
K1 K 1.0000 0.0000 1.0000 0.0675(3) Uani 1 2 d S
K2 K 0.5000 0.5000 0.5000 0.0629(3) Uani 1 2 d S
Cd1 Cd 0.838113(13) 0.441876(11) 0.748913(8) 0.02905(6) Uani 1 1 d .
N1 N 1.01270(17) 0.29314(15) 0.94872(10) 0.0303(4) Uani 1 1 d .
N2 N 0.93632(16) 0.24064(14) 0.88443(10) 0.0284(4) Uani 1 1 d .
C1 C 0.9968(2) 0.20632(18) 0.94430(12) 0.0317(5) Uani 1 1 d .
C2 C 0.9638(2) 0.37670(17) 0.89350(12) 0.0315(5) Uani 1 1 d .
H2 H 0.9653 0.4445 0.8868 0.038 Uiso 1 1 calc R
C3 C 0.9137(2) 0.34519(17) 0.85080(12) 0.0292(5) Uani 1 1 d .
C4 C 1.0770(2) 0.29731(19) 1.00227(12) 0.0337(5) Uani 1 1 d .
C5 C 1.0238(2) 0.3261(2) 1.05988(13) 0.0363(5) Uani 1 1 d .
C6 C 1.0881(3) 0.3315(3) 1.11056(15) 0.0490(7) Uani 1 1 d .
H6 H 1.0545 0.3513 1.1501 0.059 Uiso 1 1 calc R
C7 C 1.1991(3) 0.3088(3) 1.10397(17) 0.0623(10) Uani 1 1 d .
H7 H 1.2414 0.3136 1.1386 0.075 Uiso 1 1 calc R
C8 C 1.2498(3) 0.2789(3) 1.04713(18) 0.0604(9) Uani 1 1 d .
H8 H 1.3267 0.2628 1.0434 0.072 Uiso 1 1 calc R
C9 C 1.1896(2) 0.2721(2) 0.99525(15) 0.0446(6) Uani 1 1 d .
C10 C 0.9018(2) 0.3454(2) 1.06907(14) 0.0407(6) Uani 1 1 d .
H10 H 0.8702 0.3539 1.0231 0.049 Uiso 1 1 calc R
C11 C 0.8745(4) 0.2544(4) 1.1231(3) 0.0826(13) Uani 1 1 d .
H11A H 0.7956 0.2662 1.1290 0.124 Uiso 0.50 1 calc PR
H11B H 0.9070 0.2432 1.1682 0.124 Uiso 0.50 1 calc PR
H11C H 0.9033 0.1947 1.1071 0.124 Uiso 0.50 1 calc PR
H11D H 0.9416 0.2033 1.1405 0.124 Uiso 0.50 1 calc PR
H11E H 0.8303 0.2262 1.1013 0.124 Uiso 0.50 1 calc PR
H11F H 0.8340 0.2747 1.1625 0.124 Uiso 0.50 1 calc PR
C12 C 0.8516(3) 0.4401(3) 1.0903(3) 0.0753(12) Uani 1 1 d .
H12A H 0.7731 0.4487 1.0962 0.113 Uiso 0.50 1 calc PR
H12B H 0.8666 0.4987 1.0536 0.113 Uiso 0.50 1 calc PR
H12C H 0.8828 0.4339 1.1348 0.113 Uiso 0.50 1 calc PR
H12D H 0.9086 0.4722 1.0935 0.113 Uiso 0.50 1 calc PR
H12E H 0.8150 0.4222 1.1362 0.113 Uiso 0.50 1 calc PR
H12F H 0.7989 0.4869 1.0550 0.113 Uiso 0.50 1 calc PR
C13 C 1.2474(2) 0.2381(3) 0.93389(17) 0.0516(7) Uani 1 1 d .
H13 H 1.1919 0.2284 0.9067 0.062 Uiso 1 1 calc R
C14 C 1.3002(4) 0.3162(3) 0.8845(2) 0.0722(11) Uani 1 1 d .
H14A H 1.3354 0.2919 0.8454 0.108 Uiso 0.50 1 calc PR
H14B H 1.3544 0.3281 0.9100 0.108 Uiso 0.50 1 calc PR
H14C H 1.2449 0.3793 0.8661 0.108 Uiso 0.50 1 calc PR
H14D H 1.2877 0.3743 0.9023 0.108 Uiso 0.50 1 calc PR
H14E H 1.2687 0.3381 0.8376 0.108 Uiso 0.50 1 calc PR
H14F H 1.3783 0.2869 0.8816 0.108 Uiso 0.50 1 calc PR
C15 C 1.3312(4) 0.1375(3) 0.9592(2) 0.0827(13) Uani 1 1 d .
H15A H 1.2961 0.0872 0.9909 0.124 Uiso 0.50 1 calc PR
H15B H 1.3885 0.1455 0.9844 0.124 Uiso 0.50 1 calc PR
H15C H 1.3629 0.1150 0.9187 0.124 Uiso 0.50 1 calc PR
H15D H 1.4022 0.1446 0.9384 0.124 Uiso 0.50 1 calc PR
H15E H 1.3098 0.0863 0.9449 0.124 Uiso 0.50 1 calc PR
H15F H 1.3355 0.1168 1.0107 0.124 Uiso 0.50 1 calc PR
C16 C 0.9078(2) 0.16807(17) 0.85940(12) 0.0323(5) Uani 1 1 d .
C17 C 0.8089(2) 0.1434(2) 0.88099(14) 0.0388(6) Uani 1 1 d .
C18 C 0.7909(3) 0.0610(2) 0.86494(17) 0.0508(7) Uani 1 1 d .
H18 H 0.7256 0.0409 0.8803 0.061 Uiso 1 1 calc R
C19 C 0.8664(3) 0.0091(2) 0.8273(2) 0.0598(9) Uani 1 1 d .
H19 H 0.8536 -0.0474 0.8178 0.072 Uiso 1 1 calc R
C20 C 0.9607(3) 0.0385(2) 0.80331(18) 0.0521(8) Uani 1 1 d .
H20 H 1.0110 0.0032 0.7760 0.063 Uiso 1 1 calc R
C21 C 0.9840(2) 0.11925(19) 0.81830(14) 0.0393(6) Uani 1 1 d .
C22 C 0.7246(2) 0.2034(2) 0.92068(16) 0.0457(6) Uani 1 1 d .
H22 H 0.7460 0.2674 0.9148 0.055 Uiso 1 1 calc R
C23 C 0.6144(3) 0.2331(5) 0.8893(3) 0.110(2) Uani 1 1 d .
H23A H 0.6193 0.2648 0.8384 0.165 Uiso 0.50 1 calc PR
H23B H 0.5649 0.2809 0.9106 0.165 Uiso 0.50 1 calc PR
H23C H 0.5871 0.1729 0.8983 0.165 Uiso 0.50 1 calc PR
H23D H 0.5615 0.2143 0.9265 0.165 Uiso 0.50 1 calc PR
H23E H 0.6160 0.1982 0.8543 0.165 Uiso 0.50 1 calc PR
H23F H 0.5937 0.3061 0.8666 0.165 Uiso 0.50 1 calc PR
C24 C 0.7225(6) 0.1508(4) 0.9981(2) 0.121(2) Uani 1 1 d .
H24A H 0.7949 0.1353 1.0172 0.181 Uiso 0.50 1 calc PR
H24B H 0.7005 0.0881 1.0062 0.181 Uiso 0.50 1 calc PR
H24C H 0.6707 0.1946 1.0214 0.181 Uiso 0.50 1 calc PR
H24D H 0.6492 0.1434 1.0127 0.181 Uiso 0.50 1 calc PR
H24E H 0.7436 0.1906 1.0237 0.181 Uiso 0.50 1 calc PR
H24F H 0.7734 0.0840 1.0085 0.181 Uiso 0.50 1 calc PR
C25 C 1.0870(2) 0.1519(2) 0.79069(16) 0.0452(6) Uani 1 1 d .
H25 H 1.0864 0.2105 0.8073 0.054 Uiso 1 1 calc R
C26 C 1.0898(4) 0.1885(4) 0.7105(2) 0.0739(11) Uani 1 1 d .
H26A H 1.0233 0.2408 0.6934 0.111 Uiso 0.50 1 calc PR
H26B H 1.0950 0.1318 0.6923 0.111 Uiso 0.50 1 calc PR
H26C H 1.1528 0.2164 0.6942 0.111 Uiso 0.50 1 calc PR
H26D H 1.1574 0.1519 0.6932 0.111 Uiso 0.50 1 calc PR
H26E H 1.0857 0.2609 0.6943 0.111 Uiso 0.50 1 calc PR
H26F H 1.0280 0.1762 0.6924 0.111 Uiso 0.50 1 calc PR
C27 C 1.1884(3) 0.0697(3) 0.8198(3) 0.0747(11) Uani 1 1 d .
H27A H 1.2528 0.0940 0.8005 0.112 Uiso 0.50 1 calc PR
H27B H 1.1900 0.0097 0.8063 0.112 Uiso 0.50 1 calc PR
H27C H 1.1877 0.0525 0.8712 0.112 Uiso 0.50 1 calc PR
H27D H 1.1675 0.0101 0.8515 0.112 Uiso 0.50 1 calc PR
H27E H 1.2303 0.0944 0.8457 0.112 Uiso 0.50 1 calc PR
H27F H 1.2326 0.0517 0.7808 0.112 Uiso 0.50 1 calc PR
N3 N 0.68397(16) 0.42814(15) 0.63487(10) 0.0292(4) Uani 1 1 d .
N4 N 0.70850(17) 0.27498(15) 0.64050(10) 0.0310(4) Uani 1 1 d .
C28 C 0.6524(2) 0.36843(19) 0.60330(13) 0.0327(5) Uani 1 1 d .
C29 C 0.75705(19) 0.37592(18) 0.69092(12) 0.0292(5) Uani 1 1 d .
C30 C 0.7711(2) 0.27832(18) 0.69291(12) 0.0315(5) Uani 1 1 d .
H30 H 0.8163 0.2214 0.7248 0.038 Uiso 1 1 calc R
C31 C 0.6338(2) 0.53471(18) 0.61287(12) 0.0314(5) Uani 1 1 d .
C32 C 0.6856(2) 0.5996(2) 0.56217(14) 0.0377(5) Uani 1 1 d .
C33 C 0.6273(3) 0.7002(2) 0.53462(17) 0.0514(7) Uani 1 1 d .
H33 H 0.6601 0.7461 0.4998 0.062 Uiso 1 1 calc R
C34 C 0.5230(3) 0.7333(2) 0.55747(19) 0.0567(8) Uani 1 1 d .
H34 H 0.4836 0.8011 0.5369 0.068 Uiso 1 1 calc R
C35 C 0.4751(2) 0.6691(2) 0.60992(17) 0.0470(7) Uani 1 1 d .
H35 H 0.4041 0.6938 0.6262 0.056 Uiso 1 1 calc R
C36 C 0.5297(2) 0.5684(2) 0.63927(14) 0.0364(5) Uani 1 1 d .
C37 C 0.7994(2) 0.5627(2) 0.53488(15) 0.0443(6) Uani 1 1 d .
H37 H 0.8356 0.4990 0.5710 0.053 Uiso 1 1 calc R
C38 C 0.7936(3) 0.5371(3) 0.4670(2) 0.0649(9) Uani 1 1 d .
H38A H 0.8672 0.5130 0.4501 0.097 Uiso 0.50 1 calc PR
H38B H 0.7553 0.5975 0.4312 0.097 Uiso 0.50 1 calc PR
H38C H 0.7546 0.4844 0.4763 0.097 Uiso 0.50 1 calc PR
H38D H 0.7175 0.5503 0.4550 0.097 Uiso 0.50 1 calc PR
H38E H 0.8294 0.4657 0.4738 0.097 Uiso 0.50 1 calc PR
H38F H 0.8301 0.5789 0.4287 0.097 Uiso 0.50 1 calc PR
C39 C 0.8688(3) 0.6375(3) 0.52398(19) 0.0584(8) Uani 1 1 d .
H39A H 0.9415 0.6092 0.5078 0.088 Uiso 0.50 1 calc PR
H39B H 0.8739 0.6507 0.5685 0.088 Uiso 0.50 1 calc PR
H39C H 0.8354 0.7008 0.4886 0.088 Uiso 0.50 1 calc PR
H39D H 0.8257 0.6979 0.5355 0.088 Uiso 0.50 1 calc PR
H39E H 0.8933 0.6564 0.4748 0.088 Uiso 0.50 1 calc PR
H39F H 0.9318 0.6063 0.5547 0.088 Uiso 0.50 1 calc PR
C40 C 0.4780(2) 0.4987(2) 0.69843(16) 0.0424(6) Uani 1 1 d .
H40 H 0.5173 0.4279 0.7006 0.051 Uiso 1 1 calc R
C41 C 0.3603(3) 0.5103(5) 0.6875(3) 0.0997(19) Uani 1 1 d .
H41A H 0.3332 0.4611 0.7264 0.150 Uiso 0.50 1 calc PR
H41B H 0.3518 0.4986 0.6429 0.150 Uiso 0.50 1 calc PR
H41C H 0.3190 0.5786 0.6862 0.150 Uiso 0.50 1 calc PR
H41D H 0.3361 0.5644 0.6440 0.150 Uiso 0.50 1 calc PR
H41E H 0.3175 0.5269 0.7274 0.150 Uiso 0.50 1 calc PR
H41F H 0.3503 0.4469 0.6841 0.150 Uiso 0.50 1 calc PR
C42 C 0.4928(5) 0.5125(5) 0.7683(2) 0.103(2) Uani 1 1 d .
H42A H 0.4590 0.4670 0.8058 0.154 Uiso 0.50 1 calc PR
H42B H 0.4587 0.5825 0.7670 0.154 Uiso 0.50 1 calc PR
H42C H 0.5704 0.4970 0.7775 0.154 Uiso 0.50 1 calc PR
H42D H 0.5330 0.5640 0.7611 0.154 Uiso 0.50 1 calc PR
H42E H 0.5334 0.4485 0.7999 0.154 Uiso 0.50 1 calc PR
H42F H 0.4217 0.5340 0.7894 0.154 Uiso 0.50 1 calc PR
C43 C 0.7038(2) 0.18456(19) 0.62609(13) 0.0333(5) Uani 1 1 d .
C44 C 0.7796(2) 0.14974(19) 0.57852(13) 0.0368(5) Uani 1 1 d .
C45 C 0.7712(3) 0.0637(2) 0.56336(16) 0.0464(6) Uani 1 1 d .
H45 H 0.8209 0.0384 0.5310 0.056 Uiso 1 1 calc R
C46 C 0.6913(3) 0.0150(2) 0.59483(18) 0.0522(7) Uani 1 1 d .
H46 H 0.6863 -0.0429 0.5837 0.063 Uiso 1 1 calc R
C47 C 0.6190(3) 0.0505(3) 0.64227(17) 0.0524(7) Uani 1 1 d .
H47 H 0.5650 0.0161 0.6639 0.063 Uiso 1 1 calc R
C48 C 0.6238(2) 0.1359(2) 0.65892(15) 0.0430(6) Uani 1 1 d .
C49 C 0.8636(2) 0.2049(2) 0.54168(15) 0.0433(6) Uani 1 1 d .
H49 H 0.8675 0.2530 0.5674 0.052 Uiso 1 1 calc R
C50 C 0.9764(3) 0.1343(3) 0.5425(3) 0.0678(10) Uani 1 1 d .
H50A H 1.0282 0.1737 0.5186 0.102 Uiso 0.50 1 calc PR
H50B H 0.9749 0.0856 0.5180 0.102 Uiso 0.50 1 calc PR
H50C H 0.9986 0.0982 0.5913 0.102 Uiso 0.50 1 calc PR
H50D H 0.9729 0.0646 0.5666 0.102 Uiso 0.50 1 calc PR
H50E H 1.0262 0.1527 0.5673 0.102 Uiso 0.50 1 calc PR
H50F H 1.0025 0.1401 0.4940 0.102 Uiso 0.50 1 calc PR
C51 C 0.8282(4) 0.2669(3) 0.46648(18) 0.0658(9) Uani 1 1 d .
H51A H 0.8833 0.3023 0.4428 0.099 Uiso 0.50 1 calc PR
H51B H 0.7590 0.3162 0.4677 0.099 Uiso 0.50 1 calc PR
H51C H 0.8195 0.2219 0.4407 0.099 Uiso 0.50 1 calc PR
H51D H 0.7579 0.2580 0.4580 0.099 Uiso 0.50 1 calc PR
H51E H 0.8822 0.2441 0.4331 0.099 Uiso 0.50 1 calc PR
H51F H 0.8217 0.3383 0.4601 0.099 Uiso 0.50 1 calc PR
C52 C 0.5403(3) 0.1759(3) 0.70943(19) 0.0579(8) Uani 1 1 d .
H52 H 0.5697 0.2228 0.7255 0.069 Uiso 1 1 calc R
C53 C 0.5210(4) 0.0927(4) 0.7746(2) 0.0769(12) Uani 1 1 d .
H53A H 0.4664 0.1220 0.8051 0.115 Uiso 0.50 1 calc PR
H53B H 0.5889 0.0588 0.8003 0.115 Uiso 0.50 1 calc PR
H53C H 0.4951 0.0436 0.7605 0.115 Uiso 0.50 1 calc PR
H53D H 0.5672 0.0276 0.7722 0.115 Uiso 0.50 1 calc PR
H53E H 0.4447 0.0908 0.7769 0.115 Uiso 0.50 1 calc PR
H53F H 0.5385 0.1060 0.8168 0.115 Uiso 0.50 1 calc PR
C54 C 0.4350(4) 0.2366(4) 0.6719(3) 0.0844(13) Uani 1 1 d .
H54A H 0.3830 0.2629 0.7049 0.127 Uiso 0.50 1 calc PR
H54B H 0.4052 0.1932 0.6541 0.127 Uiso 0.50 1 calc PR
H54C H 0.4487 0.2930 0.6325 0.127 Uiso 0.50 1 calc PR
H54D H 0.4416 0.2365 0.6228 0.127 Uiso 0.50 1 calc PR
H54E H 0.4194 0.3061 0.6736 0.127 Uiso 0.50 1 calc PR
H54F H 0.3759 0.2064 0.6952 0.127 Uiso 0.50 1 calc PR
C55 C 0.8820(2) 0.58618(18) 0.72051(12) 0.0311(5) Uani 1 1 d .
C56 C 0.9925(2) 0.5850(2) 0.71073(13) 0.0369(5) Uani 1 1 d .
C57 C 1.0278(2) 0.6728(2) 0.69858(14) 0.0433(6) Uani 1 1 d .
H58 H 1.1032 0.6692 0.6930 0.052 Uiso 1 1 calc R
C59 C 0.9551(3) 0.7649(2) 0.69454(14) 0.0455(7) Uani 1 1 d .
C60 C 0.8461(3) 0.7676(2) 0.70362(14) 0.0434(6) Uani 1 1 d .
H60 H 0.7950 0.8299 0.7012 0.052 Uiso 1 1 calc R
C61 C 0.8092(2) 0.68010(19) 0.71639(13) 0.0357(5) Uani 1 1 d .
C62 C 1.0759(3) 0.4877(2) 0.71250(17) 0.0493(7) Uani 1 1 d .
H62A H 1.0398 0.4329 0.7225 0.074 Uiso 0.50 1 calc PR
H62B H 1.1285 0.4722 0.7494 0.074 Uiso 0.50 1 calc PR
H62C H 1.1136 0.4952 0.6668 0.074 Uiso 0.50 1 calc PR
H62D H 1.1481 0.5006 0.7033 0.074 Uiso 0.50 1 calc PR
H62E H 1.0594 0.4613 0.6764 0.074 Uiso 0.50 1 calc PR
H62F H 1.0744 0.4383 0.7590 0.074 Uiso 0.50 1 calc PR
C63 C 0.9934(4) 0.8597(3) 0.6809(2) 0.0648(10) Uani 1 1 d .
H63A H 1.0721 0.8444 0.6730 0.097 Uiso 0.50 1 calc PR
H63B H 0.9753 0.8851 0.7216 0.097 Uiso 0.50 1 calc PR
H63C H 0.9576 0.9109 0.6390 0.097 Uiso 0.50 1 calc PR
H63D H 0.9313 0.9159 0.6827 0.097 Uiso 0.50 1 calc PR
H63E H 1.0281 0.8752 0.6342 0.097 Uiso 0.50 1 calc PR
H63F H 1.0457 0.8494 0.7168 0.097 Uiso 0.50 1 calc PR
C64 C 0.6896(2) 0.6884(2) 0.72609(17) 0.0454(6) Uani 1 1 d .
H64A H 0.6513 0.7580 0.7235 0.068 Uiso 0.50 1 calc PR
H64B H 0.6757 0.6431 0.7722 0.068 Uiso 0.50 1 calc PR
H64C H 0.6638 0.6695 0.6889 0.068 Uiso 0.50 1 calc PR
H64D H 0.6759 0.6224 0.7329 0.068 Uiso 0.50 1 calc PR
H64E H 0.6515 0.7373 0.6842 0.068 Uiso 0.50 1 calc PR
H64F H 0.6634 0.7109 0.7674 0.068 Uiso 0.50 1 calc PR
C1H C 0.4479(10) 0.8271(6) 0.8335(5) 0.208(6) Uani 1 1 d .
H1H1 H 0.5036 0.7783 0.8660 0.312 Uiso 0.50 1 calc PR
H1H2 H 0.3879 0.8576 0.8603 0.312 Uiso 0.50 1 calc PR
H1H3 H 0.4793 0.8799 0.8013 0.312 Uiso 0.50 1 calc PR
H1H4 H 0.4102 0.8989 0.8191 0.312 Uiso 0.50 1 calc PR
H1H5 H 0.5260 0.8196 0.8248 0.312 Uiso 0.50 1 calc PR
H1H6 H 0.4346 0.7973 0.8838 0.312 Uiso 0.50 1 calc PR
C2H C 0.4069(8) 0.7747(10) 0.7922(8) 0.237(6) Uani 1 1 d DU
H2H1 H 0.3754 0.7224 0.8261 0.285 Uiso 1 1 calc R
H2H2 H 0.4704 0.7389 0.7698 0.285 Uiso 1 1 calc R
C3H C 0.3134(8) 0.8425(9) 0.7282(7) 0.237(6) Uani 1 1 d D
H3H1 H 0.2980 0.8003 0.7017 0.285 Uiso 1 1 calc R
H3H2 H 0.2449 0.8763 0.7475 0.285 Uiso 1 1 calc R
C4H C 0.3681(6) 0.9089(5) 0.6887(5) 0.142(3) Uani 1 1 d .
H4H1 H 0.4415 0.8762 0.6746 0.170 Uiso 1 1 calc R
H4H2 H 0.3718 0.9604 0.7108 0.170 Uiso 1 1 calc R
C5H C 0.2797(6) 0.9529(5) 0.6237(3) 0.1050(17) Uani 1 1 d .
H5H1 H 0.2877 0.9033 0.5976 0.126 Uiso 1 1 calc R
H5H2 H 0.2046 0.9668 0.6425 0.126 Uiso 1 1 calc R
C6H C 0.3038(7) 1.0452(5) 0.5780(4) 0.139(3) Uani 1 1 d .
H6H1 H 0.2540 1.0743 0.5383 0.209 Uiso 0.50 1 calc PR
H6H2 H 0.3786 1.0302 0.5603 0.209 Uiso 0.50 1 calc PR
H6H3 H 0.2951 1.0935 0.6046 0.209 Uiso 0.50 1 calc PR
H6H4 H 0.3645 1.0577 0.5972 0.209 Uiso 0.50 1 calc PR
H6H5 H 0.2399 1.1017 0.5751 0.209 Uiso 0.50 1 calc PR
H6H6 H 0.3233 1.0385 0.5309 0.209 Uiso 0.50 1 calc PR
O1S O 0.5780(15) 0.4308(14) 1.0051(18) 0.31(2) Uani 0.503(19) 1 d PDU
C1S C 0.573(2) 0.5353(17) 0.9650(14) 0.170(10) Uani 0.503(19) 1 d PDU
H1S1 H 0.5540 0.5477 0.9156 0.204 Uiso 0.503(19) 1 calc PR
H1S2 H 0.6444 0.5493 0.9650 0.204 Uiso 0.503(19) 1 calc PR
C2S C 0.513(2) 0.3953(12) 1.0021(13) 0.169(10) Uani 0.503(19) 1 d PDU
H2S1 H 0.4808 0.3783 0.9657 0.202 Uiso 0.503(19) 1 calc PR
H2S2 H 0.5476 0.3322 1.0381 0.202 Uiso 0.503(19) 1 calc PR
C3S C 0.5963(17) 0.462(2) 0.9683(17) 0.249(18) Uani 0.497(19) 1 d PDU
H3S1 H 0.6665 0.4339 0.9929 0.299 Uiso 0.497(19) 1 calc PR
H3S2 H 0.6089 0.4691 0.9175 0.299 Uiso 0.497(19) 1 calc PR
C4S C 0.466(2) 0.4375(19) 1.019(3) 0.27(2) Uani 0.497(19) 1 d PDU
H4S1 H 0.4576 0.3813 1.0614 0.318 Uiso 0.497(19) 1 calc PR
H4S2 H 0.4335 0.4297 0.9790 0.318 Uiso 0.497(19) 1 calc PR

loop_
_atom_site_aniso_label
_atom_site_aniso_U_11
_atom_site_aniso_U_22
_atom_site_aniso_U_33
_atom_site_aniso_U_23
_atom_site_aniso_U_13
_atom_site_aniso_U_12
K1 0.0860(8) 0.0317(4) 0.0732(7) 0.0103(4) -0.0284(6) -0.0171(4)
K2 0.0616(6) 0.0708(6) 0.0489(5) -0.0152(5) -0.0341(5) 0.0040(5)
Cd1 0.03320(10) 0.02903(9) 0.02502(9) -0.00589(6) -0.00824(6) -0.00791(6)
N1 0.0380(11) 0.0322(10) 0.0214(9) -0.0059(7) -0.0068(8) -0.0106(8)
N2 0.0339(10) 0.0260(9) 0.0261(9) -0.0065(7) -0.0073(8) -0.0080(7)
C1 0.0380(12) 0.0306(11) 0.0255(11) -0.0052(9) -0.0071(9) -0.0088(9)
C2 0.0412(13) 0.0270(11) 0.0265(11) -0.0049(9) -0.0076(9) -0.0100(9)
C3 0.0364(12) 0.0268(10) 0.0234(10) -0.0033(8) -0.0087(9) -0.0084(9)
C4 0.0398(13) 0.0407(13) 0.0241(11) -0.0090(9) -0.0064(9) -0.0148(10)
C5 0.0429(14) 0.0432(13) 0.0264(11) -0.0112(10) -0.0044(10) -0.0143(11)
C6 0.0546(17) 0.072(2) 0.0299(13) -0.0234(13) -0.0028(12) -0.0219(15)
C7 0.0511(18) 0.109(3) 0.0397(16) -0.0337(18) -0.0110(13) -0.0248(19)
C8 0.0402(16) 0.104(3) 0.0498(18) -0.0374(19) -0.0052(13) -0.0205(17)
C9 0.0415(14) 0.0650(18) 0.0342(13) -0.0200(13) -0.0019(11) -0.0183(13)
C10 0.0438(14) 0.0481(15) 0.0331(13) -0.0138(11) -0.0016(11) -0.0143(12)
C11 0.059(2) 0.079(3) 0.093(3) 0.007(2) 0.009(2) -0.032(2)
C12 0.051(2) 0.077(3) 0.113(4) -0.057(3) 0.001(2) -0.0088(18)
C13 0.0397(15) 0.080(2) 0.0437(16) -0.0293(15) 0.0010(12) -0.0163(14)
C14 0.087(3) 0.066(2) 0.050(2) -0.0150(17) 0.0199(19) -0.005(2)
C15 0.113(4) 0.060(2) 0.063(2) -0.0175(19) 0.024(2) -0.011(2)
C16 0.0436(13) 0.0251(10) 0.0282(11) -0.0053(9) -0.0123(10) -0.0076(9)
C17 0.0456(14) 0.0369(13) 0.0346(13) -0.0055(10) -0.0116(11) -0.0142(11)
C18 0.0601(19) 0.0446(15) 0.0542(17) -0.0086(13) -0.0141(14) -0.0265(14)
C19 0.082(2) 0.0378(15) 0.070(2) -0.0219(15) -0.0214(18) -0.0185(15)
C20 0.0625(19) 0.0393(14) 0.0613(19) -0.0273(14) -0.0152(15) -0.0045(13)
C21 0.0473(15) 0.0324(12) 0.0387(13) -0.0120(10) -0.0129(11) -0.0049(11)
C22 0.0456(15) 0.0535(16) 0.0432(15) -0.0149(13) -0.0013(12) -0.0202(13)
C23 0.045(2) 0.190(6) 0.117(4) -0.100(4) -0.011(2) 0.001(3)
C24 0.185(7) 0.092(4) 0.047(2) -0.010(2) 0.024(3) 0.007(4)
C25 0.0422(15) 0.0505(16) 0.0471(16) -0.0250(13) -0.0027(12) -0.0057(12)
C26 0.068(2) 0.107(3) 0.051(2) -0.026(2) 0.0041(17) -0.029(2)
C27 0.0454(19) 0.075(3) 0.095(3) -0.025(2) -0.0125(19) 0.0031(17)
N3 0.0297(9) 0.0326(10) 0.0255(9) -0.0087(8) -0.0078(7) -0.0053(8)
N4 0.0334(10) 0.0355(10) 0.0265(9) -0.0100(8) -0.0070(8) -0.0093(8)
C28 0.0339(12) 0.0362(12) 0.0292(11) -0.0106(10) -0.0070(9) -0.0077(10)
C29 0.0307(11) 0.0339(11) 0.0239(10) -0.0071(9) -0.0078(9) -0.0090(9)
C30 0.0346(12) 0.0351(12) 0.0257(11) -0.0071(9) -0.0103(9) -0.0092(9)
C31 0.0331(12) 0.0342(12) 0.0268(11) -0.0083(9) -0.0093(9) -0.0063(9)
C32 0.0410(14) 0.0364(13) 0.0313(12) -0.0057(10) -0.0056(10) -0.0060(11)
C33 0.0599(19) 0.0383(14) 0.0444(16) 0.0017(12) -0.0032(14) -0.0088(13)
C34 0.0563(19) 0.0383(15) 0.060(2) -0.0047(14) -0.0107(15) 0.0044(13)
C35 0.0406(15) 0.0429(15) 0.0523(17) -0.0142(13) -0.0078(12) 0.0004(12)
C36 0.0345(12) 0.0403(13) 0.0363(13) -0.0141(11) -0.0069(10) -0.0073(10)
C37 0.0424(15) 0.0481(15) 0.0349(13) -0.0036(11) 0.0004(11) -0.0102(12)
C38 0.059(2) 0.085(3) 0.056(2) -0.0327(19) 0.0093(16) -0.0155(18)
C39 0.0534(19) 0.069(2) 0.0502(18) -0.0067(16) 0.0016(14) -0.0252(16)
C40 0.0326(13) 0.0482(15) 0.0479(15) -0.0160(12) -0.0003(11) -0.0108(11)
C41 0.051(2) 0.141(5) 0.090(3) 0.015(3) -0.014(2) -0.051(3)
C42 0.151(5) 0.143(5) 0.045(2) -0.021(3) 0.016(3) -0.100(4)
C43 0.0394(13) 0.0339(12) 0.0286(11) -0.0087(9) -0.0104(10) -0.0100(10)
C44 0.0443(14) 0.0350(12) 0.0315(12) -0.0101(10) -0.0084(10) -0.0079(10)
C45 0.0584(18) 0.0427(14) 0.0438(15) -0.0201(12) -0.0036(13) -0.0127(13)
C46 0.069(2) 0.0423(15) 0.0548(18) -0.0193(13) -0.0092(15) -0.0214(14)
C47 0.0631(19) 0.0551(18) 0.0504(17) -0.0162(14) -0.0036(14) -0.0323(15)
C48 0.0491(16) 0.0498(15) 0.0376(14) -0.0148(12) -0.0031(11) -0.0220(13)
C49 0.0513(16) 0.0425(14) 0.0401(14) -0.0176(12) 0.0054(12) -0.0146(12)
C50 0.0497(19) 0.057(2) 0.099(3) -0.028(2) 0.0083(19) -0.0151(16)
C51 0.087(3) 0.069(2) 0.0397(17) -0.0091(15) 0.0073(17) -0.029(2)
C52 0.0549(19) 0.081(2) 0.0585(19) -0.0360(18) 0.0146(15) -0.0392(18)
C53 0.084(3) 0.118(4) 0.052(2) -0.032(2) 0.0172(19) -0.061(3)
C54 0.062(2) 0.101(3) 0.088(3) -0.035(3) 0.017(2) -0.016(2)
C55 0.0407(13) 0.0309(11) 0.0210(10) -0.0024(8) -0.0057(9) -0.0125(10)
C56 0.0435(14) 0.0431(13) 0.0254(11) -0.0073(10) 0.0002(10) -0.0167(11)
C57 0.0493(16) 0.0563(16) 0.0304(12) -0.0094(11) 0.0038(11) -0.0290(13)
C59 0.0696(19) 0.0450(15) 0.0285(12) -0.0060(11) -0.0013(12) -0.0313(14)
C60 0.0636(18) 0.0335(13) 0.0339(13) -0.0079(10) -0.0099(12) -0.0129(12)
C61 0.0445(14) 0.0337(12) 0.0278(11) -0.0063(9) -0.0083(10) -0.0086(10)
C62 0.0435(15) 0.0534(17) 0.0488(16) -0.0140(13) 0.0075(13) -0.0128(13)
C63 0.096(3) 0.058(2) 0.0541(19) -0.0146(16) 0.0005(18) -0.046(2)
C64 0.0427(15) 0.0416(14) 0.0517(16) -0.0162(12) -0.0106(12) -0.0042(12)
C1H 0.277(13) 0.091(5) 0.183(9) -0.020(5) 0.120(9) 0.002(6)
C2H 0.141(6) 0.238(10) 0.403(17) -0.206(12) 0.143(9) -0.085(7)
C3H 0.141(6) 0.238(10) 0.403(17) -0.206(12) 0.143(9) -0.085(7)
C4H 0.095(4) 0.119(5) 0.230(10) -0.088(6) 0.066(5) -0.040(4)
C5H 0.111(4) 0.119(5) 0.088(4) -0.031(3) -0.007(3) -0.032(4)
C6H 0.211(9) 0.100(4) 0.137(6) -0.053(4) -0.019(6) -0.064(5)
O1S 0.23(2) 0.22(2) 0.51(5) -0.08(3) -0.07(2) -0.141(18)
C1S 0.19(2) 0.106(14) 0.22(2) -0.080(16) 0.012(18) -0.022(15)
C2S 0.19(2) 0.129(15) 0.23(2) -0.112(16) 0.063(17) -0.065(15)
C3S 0.34(4) 0.15(2) 0.26(3) -0.12(2) -0.14(3) 0.06(2)
C4S 0.15(2) 0.18(3) 0.55(6) -0.24(3) 0.06(3) -0.05(2)

loop_
_atom_type_symbol
_atom_type_description
_atom_type_scat_dispersion_real
_atom_type_scat_dispersion_imag
_atom_type_scat_source
C C 0.0181 0.0091 'International Tables Vol C Tables 4.2.6.8 and 6.1.1.4'
H H 0.0000 0.0000 'International Tables Vol C Tables 4.2.6.8 and 6.1.1.4'
N N 0.0311 0.0180 'International Tables Vol C Tables 4.2.6.8 and 6.1.1.4'
K K 0.3868 1.0657 'International Tables Vol C Tables 4.2.6.8 and 6.1.1.4'
Cd Cd 0.1185 4.6533 'International Tables Vol C Tables 4.2.6.8 and 6.1.1.4'
O O 0.0492 0.0322 'International Tables Vol C Tables 4.2.6.8 and 6.1.1.4'

loop_
_geom_angle_atom_site_label_1
_geom_angle_atom_site_label_2
_geom_angle_atom_site_label_3
_geom_angle
_geom_angle_site_symmetry_1
_geom_angle_site_symmetry_3
C1 K1 C1 180.00(4) . 2_757
C1 K1 C16 132.99(6) . 2_757
C1 K1 C16 47.01(6) 2_757 2_757
C1 K1 C16 47.01(6) . .
C1 K1 C16 132.99(6) 2_757 .
C16 K1 C16 180.0 2_757 .
C1 K1 C17 63.29(6) . .
C1 K1 C17 116.71(7) 2_757 .
C16 K1 C17 155.44(7) 2_757 .
C16 K1 C17 24.56(7) . .
C1 K1 C17 116.71(7) . 2_757
C1 K1 C17 63.29(6) 2_757 2_757
C16 K1 C17 24.56(7) 2_757 2_757
C16 K1 C17 155.44(7) . 2_757
C17 K1 C17 180.00(8) . 2_757
C1 K1 N2 157.39(6) . 2_757
C1 K1 N2 22.61(6) 2_757 2_757
C16 K1 N2 24.57(5) 2_757 2_757
C16 K1 N2 155.43(5) . 2_757
C17 K1 N2 137.99(5) . 2_757
C17 K1 N2 42.01(5) 2_757 2_757
C1 K1 N2 22.61(6) . .
C1 K1 N2 157.39(6) 2_757 .
C16 K1 N2 155.43(5) 2_757 .
C16 K1 N2 24.57(5) . .
C17 K1 N2 42.01(5) . .
C17 K1 N2 137.99(5) 2_757 .
N2 K1 N2 180.0 2_757 .
C1 K1 C21 59.41(6) . .
C1 K1 C21 120.59(6) 2_757 .
C16 K1 C21 156.39(6) 2_757 .
C16 K1 C21 23.61(6) . .
C17 K1 C21 41.93(7) . .
C17 K1 C21 138.07(7) 2_757 .
N2 K1 C21 138.96(5) 2_757 .
N2 K1 C21 41.04(5) . .
C1 K1 C21 120.59(6) . 2_757
C1 K1 C21 59.41(6) 2_757 2_757
C16 K1 C21 23.61(6) 2_757 2_757
C16 K1 C21 156.39(6) . 2_757
C17 K1 C21 138.07(7) . 2_757
C17 K1 C21 41.93(7) 2_757 2_757
N2 K1 C21 41.04(5) 2_757 2_757
N2 K1 C21 138.96(5) . 2_757
C21 K1 C21 180.0 . 2_757
C28 K2 C28 180.00(8) 2_666 .
C28 K2 C31 133.26(6) 2_666 .
C28 K2 C31 46.74(6) . .
C28 K2 C31 46.74(6) 2_666 2_666
C28 K2 C31 133.26(6) . 2_666
C31 K2 C31 180.000(1) . 2_666
C28 K2 C36 61.17(7) 2_666 2_666
C28 K2 C36 118.83(7) . 2_666
C31 K2 C36 155.22(6) . 2_666
C31 K2 C36 24.78(6) 2_666 2_666
C28 K2 C36 118.83(7) 2_666 .
C28 K2 C36 61.17(7) . .
C31 K2 C36 24.78(6) . .
C31 K2 C36 155.22(6) 2_666 .
C36 K2 C36 180.000(1) 2_666 .
C29 Cd1 C55 132.31(8) . .
C29 Cd1 C3 118.56(8) . .
C55 Cd1 C3 108.56(8) . .
C1 N1 C2 112.07(19) . .
C1 N1 C4 123.4(2) . .
C2 N1 C4 124.5(2) . .
C1 N2 C3 115.67(19) . .
C1 N2 C16 118.26(19) . .
C3 N2 C16 125.94(19) . .
C1 N2 K1 52.28(12) . .
C3 N2 K1 166.84(14) . .
C16 N2 K1 66.65(11) . .
N1 C1 N2 101.38(19) . .
N1 C1 K1 152.75(16) . .
N2 C1 K1 105.11(14) . .
C3 C2 N1 109.0(2) . .
C3 C2 H2 125.5 . .
N1 C2 H2 125.5 . .
C2 C3 N2 101.86(19) . .
C2 C3 Cd1 124.99(17) . .
N2 C3 Cd1 132.71(16) . .
C9 C4 C5 122.5(2) . .
C9 C4 N1 119.0(2) . .
C5 C4 N1 118.5(2) . .
C6 C5 C4 117.4(3) . .
C6 C5 C10 121.1(2) . .
C4 C5 C10 121.4(2) . .
C7 C6 C5 121.0(3) . .
C7 C6 H6 119.5 . .
C5 C6 H6 119.5 . .
C6 C7 C8 120.4(3) . .
C6 C7 H7 119.8 . .
C8 C7 H7 119.8 . .
C7 C8 C9 120.9(3) . .
C7 C8 H8 119.6 . .
C9 C8 H8 119.6 . .
C4 C9 C8 117.8(3) . .
C4 C9 C13 122.5(2) . .
C8 C9 C13 119.7(3) . .
C5 C10 C11 109.1(3) . .
C5 C10 C12 112.6(3) . .
C11 C10 C12 110.5(3) . .
C5 C10 H10 108.2 . .
C11 C10 H10 108.2 . .
C12 C10 H10 108.2 . .
C10 C11 H11A 109.5 . .
C10 C11 H11B 109.5 . .
H11A C11 H11B 109.5 . .
C10 C11 H11C 109.5 . .
H11A C11 H11C 109.5 . .
H11B C11 H11C 109.5 . .
C10 C11 H11D 109.5 . .
H11A C11 H11D 141.1 . .
H11B C11 H11D 56.3 . .
H11C C11 H11D 56.3 . .
C10 C11 H11E 109.5 . .
H11A C11 H11E 56.3 . .
H11B C11 H11E 141.1 . .
H11C C11 H11E 56.3 . .
H11D C11 H11E 109.5 . .
C10 C11 H11F 109.5 . .
H11A C11 H11F 56.3 . .
H11B C11 H11F 56.3 . .
H11C C11 H11F 141.1 . .
H11D C11 H11F 109.5 . .
H11E C11 H11F 109.5 . .
C10 C12 H12A 109.5 . .
C10 C12 H12B 109.5 . .
H12A C12 H12B 109.5 . .
C10 C12 H12C 109.5 . .
H12A C12 H12C 109.5 . .
H12B C12 H12C 109.5 . .
C10 C12 H12D 109.5 . .
H12A C12 H12D 141.1 . .
H12B C12 H12D 56.3 . .
H12C C12 H12D 56.3 . .
C10 C12 H12E 109.5 . .
H12A C12 H12E 56.3 . .
H12B C12 H12E 141.1 . .
H12C C12 H12E 56.3 . .
H12D C12 H12E 109.5 . .
C10 C12 H12F 109.5 . .
H12A C12 H12F 56.3 . .
H12B C12 H12F 56.3 . .
H12C C12 H12F 141.1 . .
H12D C12 H12F 109.5 . .
H12E C12 H12F 109.5 . .
C14 C13 C9 112.1(3) . .
C14 C13 C15 110.1(3) . .
C9 C13 C15 111.5(3) . .
C14 C13 H13 107.7 . .
C9 C13 H13 107.7 . .
C15 C13 H13 107.7 . .
C13 C14 H14A 109.5 . .
C13 C14 H14B 109.5 . .
H14A C14 H14B 109.5 . .
C13 C14 H14C 109.5 . .
H14A C14 H14C 109.5 . .
H14B C14 H14C 109.5 . .
C13 C14 H14D 109.5 . .
H14A C14 H14D 141.1 . .
H14B C14 H14D 56.3 . .
H14C C14 H14D 56.3 . .
C13 C14 H14E 109.5 . .
H14A C14 H14E 56.3 . .
H14B C14 H14E 141.1 . .
H14C C14 H14E 56.3 . .
H14D C14 H14E 109.5 . .
C13 C14 H14F 109.5 . .
H14A C14 H14F 56.3 . .
H14B C14 H14F 56.3 . .
H14C C14 H14F 141.1 . .
H14D C14 H14F 109.5 . .
H14E C14 H14F 109.5 . .
C13 C15 H15A 109.5 . .
C13 C15 H15B 109.5 . .
H15A C15 H15B 109.5 . .
C13 C15 H15C 109.5 . .
H15A C15 H15C 109.5 . .
H15B C15 H15C 109.5 . .
C13 C15 H15D 109.5 . .
H15A C15 H15D 141.1 . .
H15B C15 H15D 56.3 . .
H15C C15 H15D 56.3 . .
C13 C15 H15E 109.5 . .
H15A C15 H15E 56.3 . .
H15B C15 H15E 141.1 . .
H15C C15 H15E 56.3 . .
H15D C15 H15E 109.5 . .
C13 C15 H15F 109.5 . .
H15A C15 H15F 56.3 . .
H15B C15 H15F 56.3 . .
H15C C15 H15F 141.1 . .
H15D C15 H15F 109.5 . .
H15E C15 H15F 109.5 . .
C17 C16 C21 122.6(2) . .
C17 C16 N2 118.9(2) . .
C21 C16 N2 118.4(2) . .
C17 C16 K1 85.42(15) . .
C21 C16 K1 91.76(15) . .
N2 C16 K1 88.78(12) . .
C16 C17 C18 117.5(3) . .
C16 C17 C22 121.0(2) . .
C18 C17 C22 121.5(3) . .
C16 C17 K1 70.02(13) . .
C18 C17 K1 94.06(18) . .
C22 C17 K1 104.80(16) . .
C19 C18 C17 120.9(3) . .
C19 C18 H18 119.5 . .
C17 C18 H18 119.5 . .
C18 C19 C20 120.4(3) . .
C18 C19 H19 119.8 . .
C20 C19 H19 119.8 . .
C19 C20 C21 121.4(3) . .
C19 C20 H20 119.3 . .
C21 C20 H20 119.3 . .
C20 C21 C16 117.1(3) . .
C20 C21 C25 120.9(3) . .
C16 C21 C25 122.0(2) . .
C20 C21 K1 94.17(19) . .
C16 C21 K1 64.63(14) . .
C25 C21 K1 110.29(16) . .
C24 C22 C23 111.6(5) . .
C24 C22 C17 112.9(3) . .
C23 C22 C17 111.5(3) . .
C24 C22 H22 106.8 . .
C23 C22 H22 106.8 . .
C17 C22 H22 106.8 . .
C22 C23 H23A 109.5 . .
C22 C23 H23B 109.5 . .
H23A C23 H23B 109.5 . .
C22 C23 H23C 109.5 . .
H23A C23 H23C 109.5 . .
H23B C23 H23C 109.5 . .
C22 C23 H23D 109.5 . .
H23A C23 H23D 141.1 . .
H23B C23 H23D 56.3 . .
H23C C23 H23D 56.3 . .
C22 C23 H23E 109.5 . .
H23A C23 H23E 56.3 . .
H23B C23 H23E 141.1 . .
H23C C23 H23E 56.3 . .
H23D C23 H23E 109.5 . .
C22 C23 H23F 109.5 . .
H23A C23 H23F 56.3 . .
H23B C23 H23F 56.3 . .
H23C C23 H23F 141.1 . .
H23D C23 H23F 109.5 . .
H23E C23 H23F 109.5 . .
C22 C24 H24A 109.5 . .
C22 C24 H24B 109.5 . .
H24A C24 H24B 109.5 . .
C22 C24 H24C 109.5 . .
H24A C24 H24C 109.5 . .
H24B C24 H24C 109.5 . .
C22 C24 H24D 109.5 . .
H24A C24 H24D 141.1 . .
H24B C24 H24D 56.3 . .
H24C C24 H24D 56.3 . .
C22 C24 H24E 109.5 . .
H24A C24 H24E 56.3 . .
H24B C24 H24E 141.1 . .
H24C C24 H24E 56.3 . .
H24D C24 H24E 109.5 . .
C22 C24 H24F 109.5 . .
H24A C24 H24F 56.3 . .
H24B C24 H24F 56.3 . .
H24C C24 H24F 141.1 . .
H24D C24 H24F 109.5 . .
H24E C24 H24F 109.5 . .
C21 C25 C27 112.3(3) . .
C21 C25 C26 111.2(3) . .
C27 C25 C26 111.4(3) . .
C21 C25 H25 107.2 . .
C27 C25 H25 107.2 . .
C26 C25 H25 107.2 . .
C25 C26 H26A 109.5 . .
C25 C26 H26B 109.5 . .
H26A C26 H26B 109.5 . .
C25 C26 H26C 109.5 . .
H26A C26 H26C 109.5 . .
H26B C26 H26C 109.5 . .
C25 C26 H26D 109.5 . .
H26A C26 H26D 141.1 . .
H26B C26 H26D 56.3 . .
H26C C26 H26D 56.3 . .
C25 C26 H26E 109.5 . .
H26A C26 H26E 56.3 . .
H26B C26 H26E 141.1 . .
H26C C26 H26E 56.3 . .
H26D C26 H26E 109.5 . .
C25 C26 H26F 109.5 . .
H26A C26 H26F 56.3 . .
H26B C26 H26F 56.3 . .
H26C C26 H26F 141.1 . .
H26D C26 H26F 109.5 . .
H26E C26 H26F 109.5 . .
C25 C27 H27A 109.5 . .
C25 C27 H27B 109.5 . .
H27A C27 H27B 109.5 . .
C25 C27 H27C 109.5 . .
H27A C27 H27C 109.5 . .
H27B C27 H27C 109.5 . .
C25 C27 H27D 109.5 . .
H27A C27 H27D 141.1 . .
H27B C27 H27D 56.3 . .
H27C C27 H27D 56.3 . .
C25 C27 H27E 109.5 . .
H27A C27 H27E 56.3 . .
H27B C27 H27E 141.1 . .
H27C C27 H27E 56.3 . .
H27D C27 H27E 109.5 . .
C25 C27 H27F 109.5 . .
H27A C27 H27F 56.3 . .
H27B C27 H27F 56.3 . .
H27C C27 H27F 141.1 . .
H27D C27 H27F 109.5 . .
H27E C27 H27F 109.5 . .
C28 N3 C29 115.28(19) . .
C28 N3 C31 118.29(19) . .
C29 N3 C31 126.19(19) . .
C28 N4 C30 111.9(2) . .
C28 N4 C43 123.04(19) . .
C30 N4 C43 125.1(2) . .
N4 C28 N3 101.61(19) . .
N4 C28 K2 152.03(17) . .
N3 C28 K2 106.26(15) . .
C30 C29 N3 102.05(19) . .
C30 C29 Cd1 130.50(17) . .
N3 C29 Cd1 127.09(16) . .
C29 C30 N4 109.2(2) . .
C29 C30 H30 125.4 . .
N4 C30 H30 125.4 . .
C32 C31 C36 122.3(2) . .
C32 C31 N3 119.4(2) . .
C36 C31 N3 118.1(2) . .
C32 C31 K2 94.04(15) . .
C36 C31 K2 82.60(14) . .
N3 C31 K2 88.66(13) . .
C31 C32 C33 117.6(3) . .
C31 C32 C37 121.9(2) . .
C33 C32 C37 120.5(3) . .
C34 C33 C32 120.8(3) . .
C34 C33 H33 119.6 . .
C32 C33 H33 119.6 . .
C33 C34 C35 120.7(3) . .
C33 C34 H34 119.7 . .
C35 C34 H34 119.7 . .
C34 C35 C36 120.8(3) . .
C34 C35 H35 119.6 . .
C36 C35 H35 119.6 . .
C35 C36 C31 117.7(3) . .
C35 C36 C40 120.6(3) . .
C31 C36 C40 121.6(2) . .
C35 C36 K2 94.67(17) . .
C31 C36 K2 72.61(14) . .
C40 C36 K2 102.91(16) . .
C32 C37 C39 112.9(3) . .
C32 C37 C38 110.1(3) . .
C39 C37 C38 110.8(3) . .
C32 C37 H37 107.6 . .
C39 C37 H37 107.6 . .
C38 C37 H37 107.6 . .
C37 C38 H38A 109.5 . .
C37 C38 H38B 109.5 . .
H38A C38 H38B 109.5 . .
C37 C38 H38C 109.5 . .
H38A C38 H38C 109.5 . .
H38B C38 H38C 109.5 . .
C37 C38 H38D 109.5 . .
H38A C38 H38D 141.1 . .
H38B C38 H38D 56.3 . .
H38C C38 H38D 56.3 . .
C37 C38 H38E 109.5 . .
H38A C38 H38E 56.3 . .
H38B C38 H38E 141.1 . .
H38C C38 H38E 56.3 . .
H38D C38 H38E 109.5 . .
C37 C38 H38F 109.5 . .
H38A C38 H38F 56.3 . .
H38B C38 H38F 56.3 . .
H38C C38 H38F 141.1 . .
H38D C38 H38F 109.5 . .
H38E C38 H38F 109.5 . .
C37 C39 H39A 109.5 . .
C37 C39 H39B 109.5 . .
H39A C39 H39B 109.5 . .
C37 C39 H39C 109.5 . .
H39A C39 H39C 109.5 . .
H39B C39 H39C 109.5 . .
C37 C39 H39D 109.5 . .
H39A C39 H39D 141.1 . .
H39B C39 H39D 56.3 . .
H39C C39 H39D 56.3 . .
C37 C39 H39E 109.5 . .
H39A C39 H39E 56.3 . .
H39B C39 H39E 141.1 . .
H39C C39 H39E 56.3 . .
H39D C39 H39E 109.5 . .
C37 C39 H39F 109.5 . .
H39A C39 H39F 56.3 . .
H39B C39 H39F 56.3 . .
H39C C39 H39F 141.1 . .
H39D C39 H39F 109.5 . .
H39E C39 H39F 109.5 . .
C41 C40 C42 110.1(4) . .
C41 C40 C36 113.8(3) . .
C42 C40 C36 110.6(3) . .
C41 C40 H40 107.3 . .
C42 C40 H40 107.3 . .
C36 C40 H40 107.3 . .
C40 C41 H41A 109.5 . .
C40 C41 H41B 109.5 . .
H41A C41 H41B 109.5 . .
C40 C41 H41C 109.5 . .
H41A C41 H41C 109.5 . .
H41B C41 H41C 109.5 . .
C40 C41 H41D 109.5 . .
H41A C41 H41D 141.1 . .
H41B C41 H41D 56.3 . .
H41C C41 H41D 56.3 . .
C40 C41 H41E 109.5 . .
H41A C41 H41E 56.3 . .
H41B C41 H41E 141.1 . .
H41C C41 H41E 56.3 . .
H41D C41 H41E 109.5 . .
C40 C41 H41F 109.5 . .
H41A C41 H41F 56.3 . .
H41B C41 H41F 56.3 . .
H41C C41 H41F 141.1 . .
H41D C41 H41F 109.5 . .
H41E C41 H41F 109.5 . .
C40 C42 H42A 109.5 . .
C40 C42 H42B 109.5 . .
H42A C42 H42B 109.5 . .
C40 C42 H42C 109.5 . .
H42A C42 H42C 109.5 . .
H42B C42 H42C 109.5 . .
C40 C42 H42D 109.5 . .
H42A C42 H42D 141.1 . .
H42B C42 H42D 56.3 . .
H42C C42 H42D 56.3 . .
C40 C42 H42E 109.5 . .
H42A C42 H42E 56.3 . .
H42B C42 H42E 141.1 . .
H42C C42 H42E 56.3 . .
H42D C42 H42E 109.5 . .
C40 C42 H42F 109.5 . .
H42A C42 H42F 56.3 . .
H42B C42 H42F 56.3 . .
H42C C42 H42F 141.1 . .
H42D C42 H42F 109.5 . .
H42E C42 H42F 109.5 . .
C48 C43 C44 122.5(2) . .
C48 C43 N4 119.1(2) . .
C44 C43 N4 118.3(2) . .
C43 C44 C45 117.4(3) . .
C43 C44 C49 122.0(2) . .
C45 C44 C49 120.6(3) . .
C46 C45 C44 120.9(3) . .
C46 C45 H45 119.5 . .
C44 C45 H45 119.5 . .
C47 C46 C45 120.2(3) . .
C47 C46 H46 119.9 . .
C45 C46 H46 119.9 . .
C46 C47 C48 121.0(3) . .
C46 C47 H47 119.5 . .
C48 C47 H47 119.5 . .
C43 C48 C47 117.9(3) . .
C43 C48 C52 122.0(3) . .
C47 C48 C52 120.1(3) . .
C44 C49 C50 112.6(3) . .
C44 C49 C51 109.9(3) . .
C50 C49 C51 111.2(3) . .
C44 C49 H49 107.6 . .
C50 C49 H49 107.6 . .
C51 C49 H49 107.6 . .
C49 C50 H50A 109.5 . .
C49 C50 H50B 109.5 . .
H50A C50 H50B 109.5 . .
C49 C50 H50C 109.5 . .
H50A C50 H50C 109.5 . .
H50B C50 H50C 109.5 . .
C49 C50 H50D 109.5 . .
H50A C50 H50D 141.1 . .
H50B C50 H50D 56.3 . .
H50C C50 H50D 56.3 . .
C49 C50 H50E 109.5 . .
H50A C50 H50E 56.3 . .
H50B C50 H50E 141.1 . .
H50C C50 H50E 56.3 . .
H50D C50 H50E 109.5 . .
C49 C50 H50F 109.5 . .
H50A C50 H50F 56.3 . .
H50B C50 H50F 56.3 . .
H50C C50 H50F 141.1 . .
H50D C50 H50F 109.5 . .
H50E C50 H50F 109.5 . .
C49 C51 H51A 109.5 . .
C49 C51 H51B 109.5 . .
H51A C51 H51B 109.5 . .
C49 C51 H51C 109.5 . .
H51A C51 H51C 109.5 . .
H51B C51 H51C 109.5 . .
C49 C51 H51D 109.5 . .
H51A C51 H51D 141.1 . .
H51B C51 H51D 56.3 . .
H51C C51 H51D 56.3 . .
C49 C51 H51E 109.5 . .
H51A C51 H51E 56.3 . .
H51B C51 H51E 141.1 . .
H51C C51 H51E 56.3 . .
H51D C51 H51E 109.5 . .
C49 C51 H51F 109.5 . .
H51A C51 H51F 56.3 . .
H51B C51 H51F 56.3 . .
H51C C51 H51F 141.1 . .
H51D C51 H51F 109.5 . .
H51E C51 H51F 109.5 . .
C54 C52 C53 111.1(3) . .
C54 C52 C48 110.7(3) . .
C53 C52 C48 112.6(3) . .
C54 C52 H52 107.4 . .
C53 C52 H52 107.4 . .
C48 C52 H52 107.4 . .
C52 C53 H53A 109.5 . .
C52 C53 H53B 109.5 . .
H53A C53 H53B 109.5 . .
C52 C53 H53C 109.5 . .
H53A C53 H53C 109.5 . .
H53B C53 H53C 109.5 . .
C52 C53 H53D 109.5 . .
H53A C53 H53D 141.1 . .
H53B C53 H53D 56.3 . .
H53C C53 H53D 56.3 . .
C52 C53 H53E 109.5 . .
H53A C53 H53E 56.3 . .
H53B C53 H53E 141.1 . .
H53C C53 H53E 56.3 . .
H53D C53 H53E 109.5 . .
C52 C53 H53F 109.5 . .
H53A C53 H53F 56.3 . .
H53B C53 H53F 56.3 . .
H53C C53 H53F 141.1 . .
H53D C53 H53F 109.5 . .
H53E C53 H53F 109.5 . .
C52 C54 H54A 109.5 . .
C52 C54 H54B 109.5 . .
H54A C54 H54B 109.5 . .
C52 C54 H54C 109.5 . .
H54A C54 H54C 109.5 . .
H54B C54 H54C 109.5 . .
C52 C54 H54D 109.5 . .
H54A C54 H54D 141.1 . .
H54B C54 H54D 56.3 . .
H54C C54 H54D 56.3 . .
C52 C54 H54E 109.5 . .
H54A C54 H54E 56.3 . .
H54B C54 H54E 141.1 . .
H54C C54 H54E 56.3 . .
H54D C54 H54E 109.5 . .
C52 C54 H54F 109.5 . .
H54A C54 H54F 56.3 . .
H54B C54 H54F 56.3 . .
H54C C54 H54F 141.1 . .
H54D C54 H54F 109.5 . .
H54E C54 H54F 109.5 . .
C56 C55 C61 116.5(2) . .
C56 C55 Cd1 117.99(18) . .
C61 C55 Cd1 125.28(19) . .
C57 C56 C55 121.4(3) . .
C57 C56 C62 118.6(3) . .
C55 C56 C62 120.0(2) . .
C59 C57 C56 121.4(3) . .
C59 C57 H58 119.3 . .
C56 C57 H58 119.3 . .
C60 C59 C57 118.0(3) . .
C60 C59 C63 120.7(3) . .
C57 C59 C63 121.3(3) . .
C59 C60 C61 121.4(3) . .
C59 C60 H60 119.3 . .
C61 C60 H60 119.3 . .
C60 C61 C55 121.3(3) . .
C60 C61 C64 118.6(2) . .
C55 C61 C64 120.2(2) . .
C56 C62 H62A 109.5 . .
C56 C62 H62B 109.5 . .
H62A C62 H62B 109.5 . .
C56 C62 H62C 109.5 . .
H62A C62 H62C 109.5 . .
H62B C62 H62C 109.5 . .
C56 C62 H62D 109.5 . .
H62A C62 H62D 141.1 . .
H62B C62 H62D 56.3 . .
H62C C62 H62D 56.3 . .
C56 C62 H62E 109.5 . .
H62A C62 H62E 56.3 . .
H62B C62 H62E 141.1 . .
H62C C62 H62E 56.3 . .
H62D C62 H62E 109.5 . .
C56 C62 H62F 109.5 . .
H62A C62 H62F 56.3 . .
H62B C62 H62F 56.3 . .
H62C C62 H62F 141.1 . .
H62D C62 H62F 109.5 . .
H62E C62 H62F 109.5 . .
C59 C63 H63A 109.5 . .
C59 C63 H63B 109.5 . .
H63A C63 H63B 109.5 . .
C59 C63 H63C 109.5 . .
H63A C63 H63C 109.5 . .
H63B C63 H63C 109.5 . .
C59 C63 H63D 109.5 . .
H63A C63 H63D 141.1 . .
H63B C63 H63D 56.3 . .
H63C C63 H63D 56.3 . .
C59 C63 H63E 109.5 . .
H63A C63 H63E 56.3 . .
H63B C63 H63E 141.1 . .
H63C C63 H63E 56.3 . .
H63D C63 H63E 109.5 . .
C59 C63 H63F 109.5 . .
H63A C63 H63F 56.3 . .
H63B C63 H63F 56.3 . .
H63C C63 H63F 141.1 . .
H63D C63 H63F 109.5 . .
H63E C63 H63F 109.5 . .
C61 C64 H64A 109.5 . .
C61 C64 H64B 109.5 . .
H64A C64 H64B 109.5 . .
C61 C64 H64C 109.5 . .
H64A C64 H64C 109.5 . .
H64B C64 H64C 109.5 . .
C61 C64 H64D 109.5 . .
H64A C64 H64D 141.1 . .
H64B C64 H64D 56.3 . .
H64C C64 H64D 56.3 . .
C61 C64 H64E 109.5 . .
H64A C64 H64E 56.3 . .
H64B C64 H64E 141.1 . .
H64C C64 H64E 56.3 . .
H64D C64 H64E 109.5 . .
C61 C64 H64F 109.5 . .
H64A C64 H64F 56.3 . .
H64B C64 H64F 56.3 . .
H64C C64 H64F 141.1 . .
H64D C64 H64F 109.5 . .
H64E C64 H64F 109.5 . .
C2H C1H H1H1 109.5 . .
C2H C1H H1H2 109.5 . .
H1H1 C1H H1H2 109.5 . .
C2H C1H H1H3 109.5 . .
H1H1 C1H H1H3 109.5 . .
H1H2 C1H H1H3 109.5 . .
C2H C1H H1H4 109.5 . .
H1H1 C1H H1H4 141.1 . .
H1H2 C1H H1H4 56.3 . .
H1H3 C1H H1H4 56.3 . .
C2H C1H H1H5 109.5 . .
H1H1 C1H H1H5 56.3 . .
H1H2 C1H H1H5 141.1 . .
H1H3 C1H H1H5 56.3 . .
H1H4 C1H H1H5 109.5 . .
C2H C1H H1H6 109.5 . .
H1H1 C1H H1H6 56.3 . .
H1H2 C1H H1H6 56.3 . .
H1H3 C1H H1H6 141.1 . .
H1H4 C1H H1H6 109.5 . .
H1H5 C1H H1H6 109.5 . .
C1H C2H C3H 119.8(10) . .
C1H C2H H2H1 107.4 . .
C3H C2H H2H1 107.4 . .
C1H C2H H2H2 107.4 . .
C3H C2H H2H2 107.4 . .
H2H1 C2H H2H2 106.9 . .
C4H C3H C2H 99.1(9) . .
C4H C3H H3H1 112.0 . .
C2H C3H H3H1 112.0 . .
C4H C3H H3H2 112.0 . .
C2H C3H H3H2 112.0 . .
H3H1 C3H H3H2 109.6 . .
C3H C4H C5H 93.0(8) . .
C3H C4H H4H1 113.1 . .
C5H C4H H4H1 113.1 . .
C3H C4H H4H2 113.1 . .
C5H C4H H4H2 113.1 . .
H4H1 C4H H4H2 110.5 . .
C6H C5H C4H 106.0(6) . .
C6H C5H H5H1 110.5 . .
C4H C5H H5H1 110.5 . .
C6H C5H H5H2 110.5 . .
C4H C5H H5H2 110.5 . .
H5H1 C5H H5H2 108.7 . .
C5H C6H H6H1 109.5 . .
C5H C6H H6H2 109.5 . .
H6H1 C6H H6H2 109.5 . .
C5H C6H H6H3 109.5 . .
H6H1 C6H H6H3 109.5 . .
H6H2 C6H H6H3 109.5 . .
C5H C6H H6H4 109.5 . .
H6H1 C6H H6H4 141.1 . .
H6H2 C6H H6H4 56.3 . .
H6H3 C6H H6H4 56.3 . .
C5H C6H H6H5 109.5 . .
H6H1 C6H H6H5 56.3 . .
H6H2 C6H H6H5 141.1 . .
H6H3 C6H H6H5 56.3 . .
H6H4 C6H H6H5 109.5 . .
C5H C6H H6H6 109.5 . .
H6H1 C6H H6H6 56.3 . .
H6H2 C6H H6H6 56.3 . .
H6H3 C6H H6H6 141.1 . .
H6H4 C6H H6H6 109.5 . .
H6H5 C6H H6H6 109.5 . .
C4S O1S C1S 99.7(17) . .
C4S O1S C4S 82.7(15) . 2_667
O1S C1S C2S 109.3(13) . 2_667
O1S C1S H1S1 109.8 . .
C2S C1S H1S1 109.8 2_667 .
O1S C1S H1S2 109.8 . .
C2S C1S H1S2 109.8 2_667 .
H1S1 C1S H1S2 108.3 . .
C1S C2S C3S 102.5(10) 2_667 .
C1S C2S H2S1 111.3 2_667 .
C3S C2S H2S1 111.3 . .
C1S C2S H2S2 111.3 2_667 .
C3S C2S H2S2 111.3 . .
H2S1 C2S H2S2 109.2 . .
C4S C3S C2S 100.1(11) 2_667 .
C4S C3S H3S1 111.8 2_667 .
C2S C3S H3S1 111.8 . .
C4S C3S H3S2 111.7 2_667 .
C2S C3S H3S2 111.8 . .
H3S1 C3S H3S2 109.5 . .
O1S C4S C3S 113.1(14) . 2_667
O1S C4S H4S1 109.0 . .
C3S C4S H4S1 109.0 2_667 .
O1S C4S H4S2 109.0 . .
C3S C4S H4S2 109.0 2_667 .
H4S1 C4S H4S2 107.8 . .

loop_
_geom_bond_atom_site_label_1
_geom_bond_atom_site_label_2
_geom_bond_distance
_geom_bond_site_symmetry_2
K1 C1 2.822(2) .
K1 C1 2.822(2) 2_757
K1 C16 3.163(2) 2_757
K1 C16 3.163(2) .
K1 C17 3.355(3) .
K1 C17 3.355(3) 2_757
K1 N2 3.4447(19) 2_757
K1 N2 3.4447(19) .
K1 C21 3.499(3) .
K1 C21 3.499(3) 2_757
K2 C28 2.831(2) 2_666
K2 C28 2.831(2) .
K2 C31 3.197(2) .
K2 C31 3.197(2) 2_666
K2 C36 3.322(2) 2_666
K2 C36 3.322(2) .
Cd1 C29 2.189(2) .
Cd1 C55 2.190(2) .
Cd1 C3 2.216(2) .
N1 C1 1.353(3) .
N1 C2 1.399(3) .
N1 C4 1.439(3) .
N2 C1 1.372(3) .
N2 C3 1.406(3) .
N2 C16 1.433(3) .
C2 C3 1.363(3) .
C2 H2 0.9500 .
C4 C9 1.393(4) .
C4 C5 1.402(4) .
C5 C6 1.400(4) .
C5 C10 1.515(4) .
C6 C7 1.374(5) .
C6 H6 0.9500 .
C7 C8 1.385(5) .
C7 H7 0.9500 .
C8 C9 1.395(4) .
C8 H8 0.9500 .
C9 C13 1.518(4) .
C10 C11 1.516(5) .
C10 C12 1.517(5) .
C10 H10 1.0000 .
C11 H11A 0.9800 .
C11 H11B 0.9800 .
C11 H11C 0.9800 .
C11 H11D 0.9800 .
C11 H11E 0.9800 .
C11 H11F 0.9800 .
C12 H12A 0.9800 .
C12 H12B 0.9800 .
C12 H12C 0.9800 .
C12 H12D 0.9800 .
C12 H12E 0.9800 .
C12 H12F 0.9800 .
C13 C14 1.510(5) .
C13 C15 1.525(6) .
C13 H13 1.0000 .
C14 H14A 0.9800 .
C14 H14B 0.9800 .
C14 H14C 0.9800 .
C14 H14D 0.9800 .
C14 H14E 0.9800 .
C14 H14F 0.9800 .
C15 H15A 0.9800 .
C15 H15B 0.9800 .
C15 H15C 0.9800 .
C15 H15D 0.9800 .
C15 H15E 0.9800 .
C15 H15F 0.9800 .
C16 C17 1.399(4) .
C16 C21 1.402(4) .
C17 C18 1.405(4) .
C17 C22 1.521(4) .
C18 C19 1.374(5) .
C18 H18 0.9500 .
C19 C20 1.380(5) .
C19 H19 0.9500 .
C20 C21 1.401(4) .
C20 H20 0.9500 .
C21 C25 1.515(4) .
C22 C24 1.496(5) .
C22 C23 1.500(5) .
C22 H22 1.0000 .
C23 H23A 0.9800 .
C23 H23B 0.9800 .
C23 H23C 0.9800 .
C23 H23D 0.9800 .
C23 H23E 0.9800 .
C23 H23F 0.9800 .
C24 H24A 0.9800 .
C24 H24B 0.9800 .
C24 H24C 0.9800 .
C24 H24D 0.9800 .
C24 H24E 0.9800 .
C24 H24F 0.9800 .
C25 C27 1.522(5) .
C25 C26 1.524(5) .
C25 H25 1.0000 .
C26 H26A 0.9800 .
C26 H26B 0.9800 .
C26 H26C 0.9800 .
C26 H26D 0.9800 .
C26 H26E 0.9800 .
C26 H26F 0.9800 .
C27 H27A 0.9800 .
C27 H27B 0.9800 .
C27 H27C 0.9800 .
C27 H27D 0.9800 .
C27 H27E 0.9800 .
C27 H27F 0.9800 .
N3 C28 1.373(3) .
N3 C29 1.413(3) .
N3 C31 1.439(3) .
N4 C28 1.357(3) .
N4 C30 1.401(3) .
N4 C43 1.440(3) .
C29 C30 1.360(3) .
C30 H30 0.9500 .
C31 C32 1.396(4) .
C31 C36 1.404(4) .
C32 C33 1.401(4) .
C32 C37 1.523(4) .
C33 C34 1.378(5) .
C33 H33 0.9500 .
C34 C35 1.380(5) .
C34 H34 0.9500 .
C35 C36 1.394(4) .
C35 H35 0.9500 .
C36 C40 1.519(4) .
C37 C39 1.528(5) .
C37 C38 1.529(5) .
C37 H37 1.0000 .
C38 H38A 0.9800 .
C38 H38B 0.9800 .
C38 H38C 0.9800 .
C38 H38D 0.9800 .
C38 H38E 0.9800 .
C38 H38F 0.9800 .
C39 H39A 0.9800 .
C39 H39B 0.9800 .
C39 H39C 0.9800 .
C39 H39D 0.9800 .
C39 H39E 0.9800 .
C39 H39F 0.9800 .
C40 C41 1.502(5) .
C40 C42 1.510(5) .
C40 H40 1.0000 .
C41 H41A 0.9800 .
C41 H41B 0.9800 .
C41 H41C 0.9800 .
C41 H41D 0.9800 .
C41 H41E 0.9800 .
C41 H41F 0.9800 .
C42 H42A 0.9800 .
C42 H42B 0.9800 .
C42 H42C 0.9800 .
C42 H42D 0.9800 .
C42 H42E 0.9800 .
C42 H42F 0.9800 .
C43 C48 1.393(4) .
C43 C44 1.400(4) .
C44 C45 1.401(4) .
C44 C49 1.507(4) .
C45 C46 1.385(5) .
C45 H45 0.9500 .
C46 C47 1.379(5) .
C46 H46 0.9500 .
C47 C48 1.393(4) .
C47 H47 0.9500 .
C48 C52 1.524(4) .
C49 C50 1.526(5) .
C49 C51 1.529(5) .
C49 H49 1.0000 .
C50 H50A 0.9800 .
C50 H50B 0.9800 .
C50 H50C 0.9800 .
C50 H50D 0.9800 .
C50 H50E 0.9800 .
C50 H50F 0.9800 .
C51 H51A 0.9800 .
C51 H51B 0.9800 .
C51 H51C 0.9800 .
C51 H51D 0.9800 .
C51 H51E 0.9800 .
C51 H51F 0.9800 .
C52 C54 1.516(6) .
C52 C53 1.522(5) .
C52 H52 1.0000 .
C53 H53A 0.9800 .
C53 H53B 0.9800 .
C53 H53C 0.9800 .
C53 H53D 0.9800 .
C53 H53E 0.9800 .
C53 H53F 0.9800 .
C54 H54A 0.9800 .
C54 H54B 0.9800 .
C54 H54C 0.9800 .
C54 H54D 0.9800 .
C54 H54E 0.9800 .
C54 H54F 0.9800 .
C55 C56 1.406(4) .
C55 C61 1.407(4) .
C56 C57 1.401(4) .
C56 C62 1.512(4) .
C57 C59 1.387(5) .
C57 H58 0.9500 .
C59 C60 1.382(5) .
C59 C63 1.512(4) .
C60 C61 1.405(4) .
C60 H60 0.9500 .
C61 C64 1.502(4) .
C62 H62A 0.9800 .
C62 H62B 0.9800 .
C62 H62C 0.9800 .
C62 H62D 0.9800 .
C62 H62E 0.9800 .
C62 H62F 0.9800 .
C63 H63A 0.9800 .
C63 H63B 0.9800 .
C63 H63C 0.9800 .
C63 H63D 0.9800 .
C63 H63E 0.9800 .
C63 H63F 0.9800 .
C64 H64A 0.9800 .
C64 H64B 0.9800 .
C64 H64C 0.9800 .
C64 H64D 0.9800 .
C64 H64E 0.9800 .
C64 H64F 0.9800 .
C1H C2H 1.492(15) .
C1H H1H1 0.9800 .
C1H H1H2 0.9800 .
C1H H1H3 0.9800 .
C1H H1H4 0.9800 .
C1H H1H5 0.9800 .
C1H H1H6 0.9800 .
C2H C3H 1.707(14) .
C2H H2H1 0.9900 .
C2H H2H2 0.9900 .
C3H C4H 1.345(12) .
C3H H3H1 0.9900 .
C3H H3H2 0.9900 .
C4H C5H 1.660(10) .
C4H H4H1 0.9900 .
C4H H4H2 0.9900 .
C5H C6H 1.451(9) .
C5H H5H1 0.9900 .
C5H H5H2 0.9900 .
C6H H6H1 0.9800 .
C6H H6H2 0.9800 .
C6H H6H3 0.9800 .
C6H H6H4 0.9800 .
C6H H6H5 0.9800 .
C6H H6H6 0.9800 .
O1S C4S 1.419(17) .
O1S C1S 1.455(17) .
O1S C4S 1.75(3) 2_667
C1S C2S 1.525(16) 2_667
C1S H1S1 0.9900 .
C1S H1S2 0.9900 .
C2S C1S 1.525(16) 2_667
C2S C3S 1.592(18) .
C2S H2S1 0.9900 .
C2S H2S2 0.9900 .
C3S C4S 1.541(16) 2_667
C3S H3S1 0.9900 .
C3S H3S2 0.9900 .
C4S C3S 1.541(16) 2_667
C4S H4S1 0.9900 .
C4S H4S2 0.9900 .
